data_7029846
loop_
_publ_author_name
'Guo, Peng'
'Liu, Leifeng'
'Yun, Yifeng'
'Su, Jie'
'Wan, Wei'
'Gies, Hermann'
'Zhang, Haiyan'
'Xiao, Feng-Shou'
'Zou, Xiaodong'

_publ_section_title
;
 Ab initio structure determination of interlayer expanded zeolites by
 single crystal rotation electron diffraction.
;
_journal_issue 27
_journal_name_full 'Dalton transactions (Cambridge, England : 2003)'
_journal_page_first 10593
_journal_page_last 10601
_journal_paper_doi 10.1039/c4dt00458b
_journal_volume 43
_journal_year 2014
_chemical_formula_moiety 'C6.67 O76 Si39.34, 12.45C'
_chemical_formula_sum 'C19.12 O76 Si39.34'
_chemical_formula_weight 2550.63
_chemical_name_common COE-3
_chemical_name_mineral ?hkl_Phase?
_space_group_IT_number 63
_symmetry_space_group_name_Hall '-C 2c 2'
_symmetry_space_group_name_H-M 'C m c m'
_cell_angle_alpha 90
_cell_angle_beta 90
_cell_angle_gamma 90
_cell_formula_units_Z 1
_cell_length_a 7.40027(35)
_cell_length_b 23.4265(17)
_cell_length_c 14.00808(66)
_cell_measurement_temperature 298
_cell_volume 2428.5(2)
_diffrn_ambient_temperature 298
_diffrn_measurement_device_type 'PANalytical XPert Pro'
_diffrn_radiation_monochromator 'Ge 1 1 1'
_diffrn_radiation_wavelength 1.540596
_diffrn_source_target 'Cu K\a'
_diffrn_source_type Cu
_pd_meas_2theta_range_inc 0.017
_pd_meas_2theta_range_max 90.004
_pd_meas_2theta_range_min 5.004
_pd_meas_number_of_points 5000
_pd_proc_ls_prof_R_factor 3.347
_pd_proc_ls_prof_wR_expected 1.750
_pd_proc_ls_prof_wR_factor 4.330
_refine_ls_goodness_of_fit_all 2.5
_refine_ls_R_I_factor 0.016
_cod_data_source_file c4dt00458b2.cif
_cod_data_source_block COE-3_PXRD
_cod_depositor_comments 'Adding full bibliography for 7029844--7029847.cif.'
_cod_original_cell_volume 2428.48(24)
_cod_original_sg_symbol_H-M Cmcm
_cod_database_code 7029846

loop_
_symmetry_equiv_pos_as_xyz
x,y,z
-x,-y,z+1/2
-x,y,-z+1/2
' x,-y,-z'
-x,-y,-z
x,y,-z+1/2
x,-y,z+1/2
-x,y,z
x+1/2,y+1/2,z
-x+1/2,-y+1/2,z+1/2
-x+1/2,y+1/2,-z+1/2
x+1/2,-y+1/2,-z
-x+1/2,-y+1/2,-z
x+1/2,y+1/2,-z+1/2
x+1/2,-y+1/2,z+1/2
-x+1/2,y+1/2,z

loop_
_atom_site_label
_atom_site_type_symbol
_atom_site_symmetry_multiplicity
_atom_site_fract_x
_atom_site_fract_y
_atom_site_fract_z
_atom_site_occupancy
_atom_site_B_iso_or_equiv
Si1 Si 4 0 0.32626(33) 0.25 1 1.78(34)
Si2 Si 8 0.21312(73) 0.27129(23) 0.75 1 1.78(34)
Si3 Si 16 0.29952(39) 0.31085(13) 0.54711(24) 1 1.78(34)
Si4 Si 8 0 0.38204(18) 0.45110(27) 1 1.78(34)
Si5 Si 8 0.1379(10) 0.5 0.5 0.4173(93) 1.78(34)
O1 O 16 0.27214(86) 0.30972(24) 0.65975(18) 1 2.11(39)
O2 O 8 0 0.36754(32) 0.33975(22) 1 2.11(39)
O3 O 4 0 0.25799(68) 0.75 1 2.11(39)
O4 O 16 0.18102(38) 0.35958(15) 0.49778(28) 1 2.11(39)
O5 O 8 0.18252(66) 0.28935(24) 0.25 1 2.11(39)
C1 C 16 -0.2788(14) 0.51771(40) 0.41096(48) 0.4173(93) 4.3(13)
O8 O 8 1 0.54924(13) 0.54546(35) 1 2.11(39)
O7 O 8 0.5 0.33171(30) 0.52543(56) 1 2.11(39)
O6 O 8 0.75 0.75 0.5 1 2.11(39)
EXTRA_C1 C 8 0 0.4752(31) 0.6608(60) 0.390(29) 4.3(13)
EXTRA_C2 C 8 0.6219(64) 0.3721(23) 0.25 0.473(23) 4.3(13)
EXTRA_C3 C 8 0.7730(94) 0.5286(25) 0.25 0.499(32) 4.3(13)
EXTRA_C4 C 8 0.50(31) 0.4813(23) 0.25 0.389(23) 4.3(13)

loop_
_geom_angle_atom_site_label_1
_geom_angle_atom_site_label_2
_geom_angle_atom_site_label_3
_geom_angle_site_symmetry_1
_geom_angle_site_symmetry_3
_geom_angle
O2 Si1 O2 . 3_555 104.9(5)
O2 Si1 O5 . . 109.19(15)
O2 Si1 O5 . 3_555 109.19(15)
O2 Si1 O5 3_555 . 109.19(15)
O2 Si1 O5 3_555 3_555 109.19(15)
O5 Si1 O5 . 3_555 114.7(5)
O1 Si2 O1 . 6_556 103.3(4)
O1 Si2 O3 . . 112.0(4)
O1 Si2 O5 . 10_555 111.2(3)
O1 Si2 O3 6_556 . 112.0(4)
O1 Si2 O5 6_556 10_555 111.2(3)
O3 Si2 O5 . 10_555 107.4(7)
O1 Si3 O4 . . 111.8(3)
O1 Si3 O7 . . 108.2(4)
O1 Si3 O6 . 9_445 111.2(3)
O4 Si3 O7 . . 102.1(3)
O4 Si3 O6 . 9_445 109.3(2)
O7 Si3 O6 . 9_445 113.9(3)
O2 Si4 O4 . . 109.5(2)
O2 Si4 O4 . 8_555 109.5(2)
O2 Si4 O8 . 4_466 104.0(4)
O4 Si4 O4 . 8_555 115.9(3)
O4 Si4 O8 . 4_466 108.7(2)
O4 Si4 O8 8_555 4_466 108.7(2)
Si5 Si5 C1 5_566 5_566 128.4(4)
Si5 Si5 C1 5_566 8_555 128.4(4)
Si5 Si5 O8 5_566 1_455 52.2(2)
Si5 Si5 O8 5_566 4_466 52.2(2)
C1 Si5 C1 5_566 8_555 103.2(6)
C1 Si5 O8 5_566 1_455 105.5(3)
C1 Si5 O8 5_566 4_466 119.6(3)
C1 Si5 O8 8_555 1_455 119.6(3)
C1 Si5 O8 8_555 4_466 105.5(3)
O8 Si5 O8 1_455 4_466 104.5(4)
Si2 O1 Si3 . . 145.2(4)
Si1 O2 Si4 . . 154.7(6)
Si2 O3 Si2 . 3_556 157.6(11)
Si3 O4 Si4 . . 151.9(3)
Si1 O5 Si2 . 10_554 151.2(5)
Si4 O8 Si5 4_666 1_655 134.7(2)
Si4 O8 Si5 4_666 5_666 134.7(2)
Si5 O8 Si5 1_655 5_666 75.5(3)
Si3 O7 Si3 . 8_655 137.6(5)
Si3 O6 Si3 9_555 5_666 180.0(5)

loop_
_geom_bond_atom_site_label_1
_geom_bond_atom_site_label_2
_geom_bond_site_symmetry_2
_geom_bond_distance
Si1 O2 . 1.586(7)
Si1 O2 3_555 1.586(7)
Si1 O5 . 1.604(7)
Si1 O5 3_555 1.604(7)
Si2 O1 . 1.612(5)
Si2 O1 6_556 1.612(5)
Si2 O3 . 1.608(6)
Si2 O5 10_555 1.617(8)
Si3 O1 . 1.591(4)
Si3 O4 . 1.597(5)
Si3 O7 . 1.591(4)
Si3 O6 9_445 1.613(3)
Si4 O2 . 1.596(5)
Si4 O4 . 1.581(4)
Si4 O4 8_555 1.581(4)
Si4 O8 4_466 1.611(5)
Si5 Si5 5_566 2.041(10)
Si5 C1 5_566 1.678(10)
Si5 C1 8_555 1.678(10)
Si5 O8 1_455 1.667(5)
Si5 O8 4_466 1.667(5)
